data_2200962
loop_
_publ_author_name
'Thadani, Avinash N.'
'Batey, Robert A.'
'Lough, Alan J.'
'Smil, David V.'

_publ_section_title
;
 (<i>E</i>)-2-Styryl-[1,3,6,2]dioxazaborolane
;
_journal_issue 3
_journal_name_full 'Acta Crystallographica Section E'
_journal_page_first o238
_journal_page_last o239
_journal_paper_doi 10.1107/S1600536802001691
_journal_volume 58
_journal_year 2002
_chemical_formula_moiety 'C12 H16 B N O2'
_chemical_formula_sum 'C12 H16 B N O2'
_chemical_formula_weight 217.07
_chemical_name_systematic
;
 (E)-2-Styryl-[1,3,6,2]dioxazaborolane
;
_space_group_IT_number 29
_symmetry_cell_setting orthorhombic
_symmetry_space_group_name_Hall 'P 2c -2ac'
_symmetry_space_group_name_H-M 'P c a 21'
_atom_sites_solution_hydrogens geom
_atom_sites_solution_primary direct
_atom_sites_solution_secondary difmap
_cell_angle_alpha 90.00
_cell_angle_beta 90.00
_cell_angle_gamma 90.00
_cell_formula_units_Z 4
_cell_length_a 13.3725(4)
_cell_length_b 9.7045(3)
_cell_length_c 8.9200(2)
_cell_measurement_reflns_used 8659
_cell_measurement_temperature 150.0(10)
_cell_measurement_theta_max 26.36
_cell_measurement_theta_min 4.20
_cell_volume 1157.58(6)
_computing_cell_refinement 'DENZO SMN (Otwinowski & Minor, 1997)'
_computing_data_collection 'COLLECT (Nonius, 1997--2001)'
_computing_data_reduction 'DENZO SMN'
_computing_molecular_graphics SHELXTL/PC
_computing_publication_material SHELXTL/PC
_computing_structure_refinement SHELXTL/PC
_computing_structure_solution 'SHELXTL/PC (Sheldrick, 2001)'
_diffrn_ambient_temperature 150.0(10)
_diffrn_detector_area_resol_mean 9
_diffrn_measured_fraction_theta_full .994
_diffrn_measured_fraction_theta_max .994
_diffrn_measurement_device_type 'Nonius Kappa-CCD'
_diffrn_measurement_method '\f scans and \w scans with \k offsets'
_diffrn_radiation_monochromator graphite
_diffrn_radiation_source 'fine-focus sealed tube'
_diffrn_radiation_type MoK\a
_diffrn_radiation_wavelength .71073
_diffrn_reflns_av_R_equivalents .037
_diffrn_reflns_av_sigmaI/netI .0285
_diffrn_reflns_limit_h_max 16
_diffrn_reflns_limit_h_min -16
_diffrn_reflns_limit_k_max 12
_diffrn_reflns_limit_k_min -12
_diffrn_reflns_limit_l_max 11
_diffrn_reflns_limit_l_min -11
_diffrn_reflns_number 8659
_diffrn_reflns_theta_full 26.36
_diffrn_reflns_theta_max 26.36
_diffrn_reflns_theta_min 4.20
_diffrn_standards_number 0
_exptl_absorpt_coefficient_mu .083
_exptl_absorpt_correction_type none
_exptl_absorpt_process_details none
_exptl_crystal_colour colourless
_exptl_crystal_density_diffrn 1.246
_exptl_crystal_density_method 'not measured'
_exptl_crystal_description needle
_exptl_crystal_F_000 464
_exptl_crystal_size_max .43
_exptl_crystal_size_mid .25
_exptl_crystal_size_min .15
_refine_diff_density_max .159
_refine_diff_density_min -.137
_refine_ls_extinction_coef .026(6)
_refine_ls_extinction_expression Fc^*^=kFc[1+0.001xFc^2^\l^3^/sin(2\q)]^-1/4^
_refine_ls_extinction_method SHELXL
_refine_ls_goodness_of_fit_ref 1.076
_refine_ls_hydrogen_treatment mixed
_refine_ls_matrix_type full
_refine_ls_number_parameters 150
_refine_ls_number_reflns 1259
_refine_ls_number_restraints 1
_refine_ls_restrained_S_all 1.076
_refine_ls_R_factor_all .0340
_refine_ls_R_factor_gt .0302
_refine_ls_shift/su_max .001
_refine_ls_shift/su_mean .000
_refine_ls_structure_factor_coef Fsqd
_refine_ls_weighting_details 'calc w=1/[\s^2^(Fo^2^)+(0.0467P)^2^+0.1149P] where P=(Fo^2^+2Fc^2^)/3'
_refine_ls_weighting_scheme calc
_refine_ls_wR_factor_gt .0777
_refine_ls_wR_factor_ref .0798
_reflns_number_gt 1167
_reflns_number_total 1259
_reflns_threshold_expression I>2\s(I)
_cod_data_source_file om6074.cif
_cod_data_source_block I
_cod_depositor_comments
;
The following automatic conversions were performed:
'_symmetry_cell_setting' value 'Orthorhombic' changed to 'orthorhombic'
according to '/home/saulius/struct/CIF-dictionaries/cif_core.dic'
dictionary named 'cif_core.dic' version 2.4.1 from 2010-06-29.

Automatic conversion script
Id: cif_fix_enum 1527 2010-12-29 10:47:43Z saulius 

The following automatic conversions were performed:

'_symmetry_cell_setting' value 'Orthorhombic' changed to
'orthorhombic' according to
/home/saulius/struct/CIF-dictionaries/cif_core.dic dictionary named
'cif_core.dic' version 2.4.1 from 2010-06-29.

Automatic conversion script
Id: cif_fix_values 1715 2011-07-08 13:25:40Z adriana 
;
_cod_database_code 2200962
_cod_database_fobs_code 2200962

loop_
_symmetry_equiv_pos_as_xyz
'x, y, z'
'-x, -y, z+1/2'
'x+1/2, -y, z'
'-x+1/2, y, z+1/2'

loop_
_atom_site_label
_atom_site_fract_x
_atom_site_fract_y
_atom_site_fract_z
_atom_site_U_iso_or_equiv
_atom_site_adp_type
_atom_site_calc_flag
_atom_site_refinement_flags
_atom_site_occupancy
_atom_site_disorder_assembly
_atom_site_disorder_group
_atom_site_type_symbol
O1 .36568(9) .02575(12) .57885(15) .0287(3) Uani d . 1 . . O
O2 .54825(9) .03601(13) .57204(15) .0280(3) Uani d . 1 . . O
N1 .45858(10) -.09011(15) .38133(16) .0222(3) Uani d . 1 . . N
C1 .44798(13) .18667(18) .3898(2) .0250(4) Uani d . 1 . . C
H1A .5097 .2278 .3620 .030 Uiso calc R 1 . . H
C2 .36498(13) .24859(19) .3429(2) .0302(4) Uani d . 1 . . C
H2A .3035 .2098 .3755 .036 Uiso calc R 1 . . H
C3 .35828(15) .37126(18) .2457(2) .0303(4) Uani d . 1 . . C
C4 .26994(16) .3983(2) .1683(3) .0415(5) Uani d . 1 . . C
H4A .2141 .3391 .1817 .050 Uiso calc R 1 . . H
C5 .26187(18) .5101(2) .0720(3) .0465(5) Uani d . 1 . . C
H5A .2013 .5261 .0191 .056 Uiso calc R 1 . . H
C6 .34207(17) .5978(2) .0531(3) .0416(5) Uani d . 1 . . C
H6A .3366 .6751 -.0118 .050 Uiso calc R 1 . . H
C7 .43061(17) .57307(19) .1291(2) .0381(5) Uani d . 1 . . C
H7A .4860 .6332 .1158 .046 Uiso calc R 1 . . H
C8 .43859(15) .46087(18) .2244(2) .0321(4) Uani d . 1 . . C
H8A .4996 .4447 .2759 .039 Uiso calc R 1 . . H
C9 .34381(13) -.11719(19) .5789(2) .0304(4) Uani d . 1 . . C
H9A .2728 -.1334 .6051 .036 Uiso calc R 1 . . H
H9B .3866 -.1665 .6519 .036 Uiso calc R 1 . . H
C10 .36543(13) -.16522(19) .4206(2) .0298(4) Uani d . 1 . . C
H10A .3759 -.2662 .4172 .036 Uiso calc R 1 . . H
H10B .3102 -.1404 .3519 .036 Uiso calc R 1 . . H
C11 .61617(13) -.0472(2) .4910(2) .0306(4) Uani d . 1 . . C
H11A .6678 -.0859 .5585 .037 Uiso calc R 1 . . H
H11B .6496 .0070 .4114 .037 Uiso calc R 1 . . H
C12 .55287(13) -.16096(19) .4235(2) .0305(4) Uani d . 1 . . C
H12A .5859 -.2014 .3344 .037 Uiso calc R 1 . . H
H12B .5401 -.2348 .4976 .037 Uiso calc R 1 . . H
B1 .45355(13) .05011(19) .4881(2) .0232(4) Uani d . 1 . . B
H1N .4571(17) -.069(2) .290(3) .037(6) Uiso d . 1 . . H

loop_
_atom_site_aniso_label
_atom_site_aniso_U_11
_atom_site_aniso_U_22
_atom_site_aniso_U_33
_atom_site_aniso_U_12
_atom_site_aniso_U_13
_atom_site_aniso_U_23
O1 .0308(6) .0325(7) .0227(6) .0010(5) .0059(6) -.0003(6)
O2 .0284(6) .0344(7) .0210(7) .0015(5) -.0038(5) -.0017(5)
N1 .0246(7) .0261(7) .0160(7) .0005(6) .0000(6) .0010(6)
C1 .0293(8) .0264(8) .0195(8) -.0024(6) .0014(7) -.0025(7)
C2 .0305(8) .0294(9) .0306(9) -.0011(7) .0008(8) .0034(8)
C3 .0341(9) .0291(9) .0277(9) .0018(7) .0008(7) .0007(8)
C4 .0367(10) .0395(10) .0485(13) .0003(8) -.0041(9) .0114(10)
C5 .0428(11) .0464(11) .0503(13) .0072(9) -.0081(12) .0135(11)
C6 .0556(13) .0304(9) .0387(11) .0073(9) .0034(10) .0099(9)
C7 .0469(11) .0303(10) .0372(12) -.0030(8) .0030(9) .0037(8)
C8 .0377(10) .0299(9) .0287(9) -.0011(7) -.0008(8) .0010(7)
C9 .0291(9) .0369(10) .0250(9) -.0037(7) .0017(8) .0044(8)
C10 .0293(9) .0346(10) .0255(9) -.0069(8) .0001(8) .0005(8)
C11 .0233(8) .0424(11) .0262(9) .0018(7) .0014(8) .0014(8)
C12 .0294(9) .0322(9) .0297(10) .0072(7) -.0003(8) -.0005(8)
B1 .0264(9) .0270(10) .0161(9) .0006(7) -.0008(8) -.0029(8)

loop_
_atom_type_symbol
_atom_type_description
_atom_type_scat_dispersion_real
_atom_type_scat_dispersion_imag
_atom_type_scat_source
C C .0033 .0016 'International Tables Vol C Tables 4.2.6.8 and 6.1.1.4'
H H .0000 .0000 'International Tables Vol C Tables 4.2.6.8 and 6.1.1.4'
B B .0013 .0007 'International Tables Vol C Tables 4.2.6.8 and 6.1.1.4'
N N .0061 .0033 'International Tables Vol C Tables 4.2.6.8 and 6.1.1.4'
O O .0106 .0060 'International Tables Vol C Tables 4.2.6.8 and 6.1.1.4'

loop_
_geom_angle_atom_site_label_1
_geom_angle_atom_site_label_2
_geom_angle_atom_site_label_3
_geom_angle
_geom_angle_publ_flag
C9 O1 B1 109.14(13) ?
C11 O2 B1 110.16(14) ?
C12 N1 C10 115.16(14) ?
C12 N1 B1 105.55(13) ?
C10 N1 B1 103.44(13) ?
C12 N1 H1N 112.3(16) ?
C10 N1 H1N 109.3(16) ?
B1 N1 H1N 110.5(15) ?
C2 C1 B1 126.08(16) ?
C2 C1 H1A 117.0 ?
B1 C1 H1A 117.0 ?
C1 C2 C3 126.88(17) ?
C1 C2 H2A 116.6 ?
C3 C2 H2A 116.6 ?
C4 C3 C8 117.87(17) ?
C4 C3 C2 119.67(17) ?
C8 C3 C2 122.44(18) ?
C5 C4 C3 121.35(19) ?
C5 C4 H4A 119.3 ?
C3 C4 H4A 119.3 ?
C6 C5 C4 119.8(2) ?
C6 C5 H5A 120.1 ?
C4 C5 H5A 120.1 ?
C5 C6 C7 119.85(19) ?
C5 C6 H6A 120.1 ?
C7 C6 H6A 120.1 ?
C6 C7 C8 120.15(19) ?
C6 C7 H7A 119.9 ?
C8 C7 H7A 119.9 ?
C7 C8 C3 120.96(19) ?
C7 C8 H8A 119.5 ?
C3 C8 H8A 119.5 ?
O1 C9 C10 105.15(15) ?
O1 C9 H9A 110.7 ?
C10 C9 H9A 110.7 ?
O1 C9 H9B 110.7 ?
C10 C9 H9B 110.7 ?
H9A C9 H9B 108.8 ?
N1 C10 C9 103.24(14) ?
N1 C10 H10A 111.1 ?
C9 C10 H10A 111.1 ?
N1 C10 H10B 111.1 ?
C9 C10 H10B 111.1 ?
H10A C10 H10B 109.1 ?
O2 C11 C12 105.08(13) ?
O2 C11 H11A 110.7 ?
C12 C11 H11A 110.7 ?
O2 C11 H11B 110.7 ?
C12 C11 H11B 110.7 ?
H11A C11 H11B 108.8 ?
N1 C12 C11 103.74(14) ?
N1 C12 H12A 111.0 ?
C11 C12 H12A 111.0 ?
N1 C12 H12B 111.0 ?
C11 C12 H12B 111.0 ?
H12A C12 H12B 109.0 ?
O1 B1 O2 113.45(16) y
O1 B1 C1 113.99(14) y
O2 B1 C1 113.36(14) y
O1 B1 N1 102.69(13) n
O2 B1 N1 100.36(12) n
C1 B1 N1 111.57(15) y

loop_
_geom_bond_atom_site_label_1
_geom_bond_atom_site_label_2
_geom_bond_site_symmetry_2
_geom_bond_distance
_geom_bond_publ_flag
O1 C9 . 1.418(2) ?
O1 B1 . 1.446(2) y
O2 C11 . 1.414(2) ?
O2 B1 . 1.477(2) y
N1 C12 . 1.485(2) ?
N1 C10 . 1.485(2) ?
N1 B1 . 1.663(2) y
N1 H1N . .84(3) ?
C1 C2 . 1.330(2) ?
C1 B1 . 1.591(3) y
C1 H1A . .9500 ?
C2 C3 . 1.476(3) ?
C2 H2A . .9500 ?
C3 C4 . 1.393(3) ?
C3 C8 . 1.395(3) ?
C4 C5 . 1.387(3) ?
C4 H4A . .9500 ?
C5 C6 . 1.380(3) ?
C5 H5A . .9500 ?
C6 C7 . 1.385(3) ?
C6 H6A . .9500 ?
C7 C8 . 1.385(3) ?
C7 H7A . .9500 ?
C8 H8A . .9500 ?
C9 C10 . 1.515(3) ?
C9 H9A . .9900 ?
C9 H9B . .9900 ?
C10 H10A . .9900 ?
C10 H10B . .9900 ?
C11 C12 . 1.516(3) ?
C11 H11A . .9900 ?
C11 H11B . .9900 ?
C12 H12A . .9900 ?
C12 H12B . .9900 ?

loop_
_geom_hbond_atom_site_label_D
_geom_hbond_atom_site_label_H
_geom_hbond_atom_site_label_A
_geom_hbond_site_symmetry_A
_geom_hbond_distance_DH
_geom_hbond_distance_HA
_geom_hbond_distance_DA
_geom_hbond_angle_DHA
N1 H1N O2 2_654 .84(3) 1.97(3) 2.810(2) 175(2)

loop_
_cod_related_entry_id
_cod_related_entry_database
_cod_related_entry_code
1 ChemSpider 11471055
